data_2009250
loop_
_publ_author_name
'Banerjee, Sangeeta'
'Bhattacharyya, Sibaprasad'
'Chakraborty, Indranil'
'Dirghangi, Bimal Kumar'

_publ_section_title
;
 A rhenium(V)--arylimide species incorporating pyridine-2-aldimine
 chelation
;
_journal_issue 12
_journal_name_full 'Acta Crystallographica Section C'
_journal_page_first 2000
_journal_page_last 2002
_journal_paper_doi 10.1107/S0108270199010732
_journal_volume 55
_journal_year 1999
_chemical_formula_iupac '[Re (C6 H6 N2) Cl3 (C12 H9 Cl1 N2)]'
_chemical_formula_sum 'C18 H15 Cl4 N4 Re'
_chemical_formula_weight 615.34
_chemical_melting_point 548.1(10)
_chemical_name_systematic
;
Trichloro((p-aminophenyl)imido)(N-pchloro-pyridine-2-aldimine)rhenium(V).
;
_space_group_IT_number 2
_symmetry_cell_setting triclinic
_symmetry_space_group_name_Hall '-P 1'
_symmetry_space_group_name_H-M 'P -1'
_audit_creation_method SHELXL
_cell_angle_alpha 110.23(7)
_cell_angle_beta 92.65(7)
_cell_angle_gamma 103.34(7)
_cell_formula_units_Z 2
_cell_length_a 8.533(8)
_cell_length_b 10.643(8)
_cell_length_c 12.287(12)
_cell_measurement_reflns_used 30
_cell_measurement_temperature 293(2)
_cell_measurement_theta_max 14
_cell_measurement_theta_min 7
_cell_volume 1009.0(17)
_computing_cell_refinement SHELXTL-Plus90
_computing_data_collection 'SHELXTL-Plus90 (Sheldrick, 1990)'
_computing_data_reduction SHELXTL-Plus90
_computing_molecular_graphics SHELXTL/PC
_computing_publication_material SHELXTL/PC
_computing_structure_refinement SHELXTL/PC
_computing_structure_solution 'SHELXTL/PC (Sheldrick, 1994)'
_diffrn_ambient_temperature 293(2)
_diffrn_measurement_device 'Siemens R3m/V'
_diffrn_measurement_method \w
_diffrn_radiation_monochromator graphite
_diffrn_radiation_source 'fine-focus sealed tube'
_diffrn_radiation_type MoK\a
_diffrn_radiation_wavelength 0.71073
_diffrn_reflns_av_R_equivalents 0.020
_diffrn_reflns_av_sigmaI/netI 0.0225
_diffrn_reflns_limit_h_max 10
_diffrn_reflns_limit_h_min 0
_diffrn_reflns_limit_k_max 12
_diffrn_reflns_limit_k_min -12
_diffrn_reflns_limit_l_max 14
_diffrn_reflns_limit_l_min -14
_diffrn_reflns_number 3924
_diffrn_reflns_theta_max 25.05
_diffrn_reflns_theta_min 1.78
_diffrn_standards_decay_% 0
_diffrn_standards_interval_count 198
_diffrn_standards_number 2
_exptl_absorpt_coefficient_mu 6.562
_exptl_absorpt_correction_T_max 0.194
_exptl_absorpt_correction_T_min 0.096
_exptl_absorpt_correction_type '\y scan (North et al., 1968)'
_exptl_crystal_colour 'dark violet'
_exptl_crystal_density_diffrn 2.025
_exptl_crystal_density_method 'not measured'
_exptl_crystal_description parallelepiped
_exptl_crystal_F_000 588
_exptl_crystal_size_max 0.40
_exptl_crystal_size_mid 0.30
_exptl_crystal_size_min 0.25
_refine_diff_density_max 1.04
_refine_diff_density_min -1.50
_refine_ls_extinction_method none
_refine_ls_goodness_of_fit_all 1.077
_refine_ls_goodness_of_fit_ref 1.086
_refine_ls_hydrogen_treatment constr
_refine_ls_matrix_type full
_refine_ls_number_parameters 244
_refine_ls_number_reflns 3582
_refine_ls_number_restraints 0
_refine_ls_restrained_S_all 1.151
_refine_ls_restrained_S_obs 1.086
_refine_ls_R_factor_all 0.030
_refine_ls_R_factor_gt 0.026
_refine_ls_shift/esd_mean 0.000
_refine_ls_shift/su_max 0.001
_refine_ls_structure_factor_coef Fsqd
_refine_ls_weighting_details 'w = 1/[\s^2^(Fo^2^)+(0.0416P)^2^+0.4494P] where P = (Fo^2^+2Fc^2^)/3'
_refine_ls_weighting_scheme calc
_refine_ls_wR_factor_all 0.067
_refine_ls_wR_factor_ref 0.061
_reflns_number_gt 3307
_reflns_number_total 3586
_reflns_observed_criterion I>2\s(I)
_cod_data_source_file de1115.cif
_cod_data_source_block 601re
_cod_depositor_comments
;
The following automatic conversions were performed:

'_chemical_melting_point' value '274--276 C' was changed to
'548.1(10)' - it was converted from degrees Celsius(C) to Kelvins(K),
the average value was taken and precision was estimated.

Automatic conversion script
Id: cif_fix_values 1646 2011-03-28 12:23:43Z adriana 

The following automatic conversions were performed:

'_chemical_melting_point' value '274--276 C' was changed to
'548.1(10)' - it was converted from degrees Celsius(C) to Kelvins(K),
the average value was taken and precision was estimated.

Automatic conversion script
Id: cif_fix_values 1715 2011-07-08 13:25:40Z adriana 

The following automatic conversions were performed:

'_refine_ls_weighting_scheme' value 'calc w =
1/[\s^2^(Fo^2^)+(0.0416P)^2^+0.4494P] where P = (Fo^2^+2Fc^2^)/3' was
changed to 'calc'. New tag '_refine_ls_weighting_details' was
created. The value of the new tag was set to 'w =
1/[\s^2^(Fo^2^)+(0.0416P)^2^+0.4494P] where P = (Fo^2^+2Fc^2^)/3'.

Automatic conversion script
Id: cif_fix_values 3143 2015-03-26 13:38:13Z robertas 
;
_cod_original_cell_volume 1009.0(16)
_cod_database_code 2009250

loop_
_symmetry_equiv_pos_as_xyz
'x, y, z'
'-x, -y, -z'

loop_
_atom_site_aniso_label
_atom_site_aniso_U_11
_atom_site_aniso_U_22
_atom_site_aniso_U_33
_atom_site_aniso_U_12
_atom_site_aniso_U_13
_atom_site_aniso_U_23
Re 0.02677(11) 0.02402(11) 0.03085(11) 0.00746(7) 0.00560(7) 0.01214(7)
Cl1 0.0421(7) 0.0404(7) 0.0470(7) 0.0071(5) 0.0131(5) 0.0252(6)
Cl3 0.0392(6) 0.0322(6) 0.0391(6) 0.0052(5) -0.0021(5) 0.0084(5)
Cl2 0.0388(7) 0.0411(7) 0.0387(7) 0.0025(5) 0.0008(5) 0.0066(5)
N1 0.030(2) 0.030(2) 0.034(2) 0.012(2) 0.004(2) 0.016(2)
N2 0.029(2) 0.024(2) 0.031(2) 0.005(2) 0.002(2) 0.013(2)
N3 0.034(2) 0.028(2) 0.032(2) 0.005(2) 0.006(2) 0.010(2)
Cl4 0.0804(11) 0.0640(10) 0.1100(14) 0.0409(9) 0.0316(10) 0.0629(10)
N4 0.062(3) 0.043(3) 0.069(3) 0.030(2) 0.024(3) 0.028(2)
C1 0.031(2) 0.029(2) 0.034(2) 0.007(2) 0.004(2) 0.013(2)
C2 0.036(3) 0.036(3) 0.047(3) 0.015(2) 0.009(2) 0.011(2)
C3 0.040(3) 0.039(3) 0.058(3) 0.020(2) 0.002(3) 0.015(2)
C4 0.052(3) 0.048(3) 0.041(3) 0.024(3) -0.001(2) 0.021(2)
C5 0.047(3) 0.046(3) 0.035(3) 0.017(2) 0.007(2) 0.021(2)
C6 0.037(3) 0.034(2) 0.035(3) 0.010(2) 0.009(2) 0.016(2)
C7 0.038(3) 0.026(2) 0.033(2) 0.011(2) 0.009(2) 0.015(2)
C8 0.038(3) 0.033(3) 0.040(3) 0.010(2) 0.001(2) 0.015(2)
C9 0.046(3) 0.051(3) 0.046(3) 0.022(3) 0.005(2) 0.024(3)
C10 0.061(4) 0.045(3) 0.052(3) 0.032(3) 0.023(3) 0.031(3)
C11 0.053(3) 0.032(3) 0.052(3) 0.011(2) 0.016(3) 0.020(2)
C12 0.036(3) 0.036(3) 0.042(3) 0.009(2) 0.009(2) 0.020(2)
C13 0.034(3) 0.028(2) 0.033(2) 0.014(2) 0.004(2) 0.011(2)
C14 0.034(3) 0.034(3) 0.043(3) 0.008(2) 0.012(2) 0.014(2)
C15 0.052(3) 0.024(2) 0.050(3) 0.009(2) 0.018(2) 0.016(2)
C16 0.046(3) 0.038(3) 0.030(2) 0.022(2) 0.006(2) 0.012(2)
C17 0.030(3) 0.042(3) 0.036(3) 0.011(2) 0.005(2) 0.012(2)
C18 0.032(2) 0.030(2) 0.036(3) 0.006(2) 0.004(2) 0.012(2)

loop_
_atom_site_label
_atom_site_fract_x
_atom_site_fract_y
_atom_site_fract_z
_atom_site_U_iso_or_equiv
_atom_site_thermal_displace_type
_atom_site_calc_flag
_atom_site_refinement_flags
_atom_site_occupancy
_atom_site_disorder_group
_atom_site_type_symbol
Re 0.22625(2) 0.36326(2) 0.213016(15) 0.02645(8) Uani d . 1 . Re
Cl1 0.3487(2) 0.49730(13) 0.10532(11) 0.0411(3) Uani d . 1 . Cl
Cl3 0.37159(15) 0.54913(12) 0.38567(11) 0.0391(3) Uani d . 1 . Cl
Cl2 0.0445(2) 0.21257(13) 0.03623(11) 0.0433(3) Uani d . 1 . Cl
N1 0.0283(5) 0.4675(4) 0.2350(3) 0.0295(8) Uani d . 1 . N
N2 0.0859(4) 0.2941(4) 0.3224(3) 0.0276(8) Uani d . 1 . N
N3 0.3412(5) 0.2456(4) 0.1936(3) 0.0317(9) Uani d . 1 . N
Cl4 0.2405(2) -0.1593(2) 0.4427(2) 0.0718(5) Uani d . 1 . Cl
N4 0.6277(6) -0.1881(5) 0.1091(4) 0.0526(12) Uani d . 1 . N
H4A 0.7277(6) -0.1765(5) 0.0974(4) 0.063 Uiso calc R 1 . H
H4B 0.5725(6) -0.2670(5) 0.1084(4) 0.063 Uiso calc R 1 . H
C1 -0.0727(6) 0.4425(5) 0.3116(4) 0.0308(10) Uani d . 1 . C
C2 -0.2058(6) 0.4968(5) 0.3328(5) 0.0398(12) Uani d . 1 . C
H2A -0.2708(6) 0.4806(5) 0.3878(5) 0.048 Uiso calc R 1 . H
C3 -0.2397(7) 0.5751(6) 0.2706(5) 0.0451(13) Uani d . 1 . C
H3A -0.3278(7) 0.6135(6) 0.2834(5) 0.054 Uiso calc R 1 . H
C4 -0.1416(7) 0.5958(6) 0.1895(5) 0.0445(13) Uani d . 1 . C
H4C -0.1661(7) 0.6446(6) 0.1440(5) 0.053 Uiso calc R 1 . H
C5 -0.0074(7) 0.5444(5) 0.1757(4) 0.0398(12) Uani d . 1 . C
H5A 0.0611(7) 0.5635(5) 0.1235(4) 0.048 Uiso calc R 1 . H
C6 -0.0335(6) 0.3459(5) 0.3597(4) 0.0341(10) Uani d . 1 . C
H6A -0.0914(6) 0.3217(5) 0.4150(4) 0.041 Uiso calc R 1 . H
C7 0.1183(6) 0.1887(5) 0.3633(4) 0.0306(10) Uani d . 1 . C
C8 0.2697(6) 0.2120(5) 0.4244(4) 0.0364(11) Uani d . 1 . C
H8A 0.3466(6) 0.2968(5) 0.4444(4) 0.044 Uiso calc R 1 . H
C9 0.3045(7) 0.1067(6) 0.4550(5) 0.0449(13) Uani d . 1 . C
H9A 0.4037(7) 0.1211(6) 0.4982(5) 0.054 Uiso calc R 1 . H
C10 0.1896(7) -0.0200(6) 0.4206(5) 0.0454(13) Uani d . 1 . C
C11 0.0387(7) -0.0415(5) 0.3631(5) 0.0435(12) Uani d . 1 . C
H11A -0.0384(7) -0.1262(5) 0.3435(5) 0.052 Uiso calc R 1 . H
C12 0.0022(6) 0.0644(5) 0.3346(4) 0.0366(11) Uani d . 1 . C
H12A -0.1000(6) 0.0517(5) 0.2962(4) 0.044 Uiso calc R 1 . H
C13 0.4119(6) 0.1371(5) 0.1703(4) 0.0306(10) Uani d . 1 . C
C14 0.3210(6) 0.0061(5) 0.1649(4) 0.0365(11) Uani d . 1 . C
H14A 0.2113(6) -0.0083(5) 0.1735(4) 0.044 Uiso calc R 1 . H
C15 0.3934(7) -0.0995(5) 0.1470(5) 0.0416(12) Uani d . 1 . C
H15A 0.3338(7) -0.1845(5) 0.1470(5) 0.050 Uiso calc R 1 . H
C16 0.5568(6) -0.0816(5) 0.1286(4) 0.0365(11) Uani d . 1 . C
C17 0.6446(6) 0.0477(5) 0.1300(4) 0.0359(11) Uani d . 1 . C
H17A 0.7525(6) 0.0607(5) 0.1165(4) 0.043 Uiso calc R 1 . H
C18 0.5734(6) 0.1552(5) 0.1509(4) 0.0328(10) Uani d . 1 . C
H18B 0.6334(6) 0.2407(5) 0.1522(4) 0.039 Uiso calc R 1 . H

loop_
_atom_type_symbol
_atom_type_description
_atom_type_scat_dispersion_real
_atom_type_scat_dispersion_imag
_atom_type_scat_source
C C 0.0033 0.0016 'International Tables Vol C Tables 4.2.6.8 and 6.1.1.4'
H H 0.0000 0.0000 'International Tables Vol C Tables 4.2.6.8 and 6.1.1.4'
N N 0.0061 0.0033 'International Tables Vol C Tables 4.2.6.8 and 6.1.1.4'
Cl Cl 0.1484 0.1585 'International Tables Vol C Tables 4.2.6.8 and 6.1.1.4'
Re Re -1.0185 7.2310 'International Tables Vol C Tables 4.2.6.8 and 6.1.1.4'

loop_
_geom_angle_atom_site_label_1
_geom_angle_atom_site_label_2
_geom_angle_atom_site_label_3
_geom_angle
_geom_angle_publ_flag
N3 Re N2 95.0(2) y
N3 Re N1 165.2(2) y
N2 Re N1 73.8(2) y
N3 Re Cl1 102.00(15) y
N2 Re Cl1 162.76(11) y
N1 Re Cl1 89.93(12) y
N3 Re Cl3 102.07(15) y
N2 Re Cl3 86.14(13) y
N1 Re Cl3 86.97(13) y
Cl1 Re Cl3 87.38(9) y
N3 Re Cl2 90.97(15) y
N2 Re Cl2 94.86(13) y
N1 Re Cl2 80.70(13) y
Cl1 Re Cl2 87.90(10) y
Cl3 Re Cl2 166.80(5) y
C5 N1 C1 117.7(4) ?
C5 N1 Re 126.8(3) ?
C1 N1 Re 115.3(3) y
C6 N2 C7 117.5(4) ?
C6 N2 Re 120.8(3) y
C7 N2 Re 121.7(3) ?
C13 N3 Re 171.6(3) y
N1 C1 C2 122.6(4) ?
N1 C1 C6 112.7(4) y
C2 C1 C6 124.5(5) ?
C3 C2 C1 118.5(5) ?
C4 C3 C2 119.1(5) ?
C5 C4 C3 119.8(5) ?
N1 C5 C4 122.2(5) ?
N2 C6 C1 117.0(4) ?
C12 C7 C8 121.3(4) ?
C12 C7 N2 119.4(4) ?
C8 C7 N2 119.2(4) ?
C9 C8 C7 119.0(5) ?
C10 C9 C8 119.2(5) ?
C11 C10 C9 121.7(5) ?
C11 C10 Cl4 118.6(4) ?
C9 C10 Cl4 119.6(4) ?
C10 C11 C12 119.2(5) ?
C7 C12 C11 119.6(5) ?
N3 C13 C18 120.4(4) ?
N3 C13 C14 120.3(4) ?
C18 C13 C14 119.4(4) ?
C15 C14 C13 120.1(5) ?
C14 C15 C16 120.8(5) ?
N4 C16 C17 120.9(5) ?
N4 C16 C15 120.5(5) ?
C17 C16 C15 118.6(4) ?
C18 C17 C16 120.8(5) ?
C17 C18 C13 120.3(5) ?

loop_
_geom_bond_atom_site_label_1
_geom_bond_atom_site_label_2
_geom_bond_site_symmetry_2
_geom_bond_distance
_geom_bond_publ_flag
Re N3 . 1.723(4) y
Re N2 . 2.052(4) y
Re N1 . 2.204(4) y
Re Cl1 . 2.372(2) y
Re Cl3 . 2.382(3) y
Re Cl2 . 2.414(3) y
N1 C5 . 1.342(6) y
N1 C1 . 1.357(6) y
N2 C6 . 1.296(6) y
N2 C7 . 1.452(6) y
N3 C13 . 1.375(6) y
Cl4 C10 . 1.739(5) ?
N4 C16 . 1.360(6) ?
C1 C2 . 1.385(7) ?
C1 C6 . 1.443(7) y
C2 C3 . 1.376(8) ?
C3 C4 . 1.374(8) ?
C4 C5 . 1.372(7) ?
C7 C12 . 1.377(7) ?
C7 C8 . 1.388(7) ?
C8 C9 . 1.385(7) ?
C9 C10 . 1.384(8) ?
C10 C11 . 1.371(8) ?
C11 C12 . 1.384(7) ?
C13 C18 . 1.390(7) ?
C13 C14 . 1.407(7) ?
C14 C15 . 1.362(7) ?
C15 C16 . 1.402(7) ?
C16 C17 . 1.401(7) ?
C17 C18 . 1.369(7) ?
